data_1572510
loop_
_publ_author_name
'Bojarska, Joanna'
'\/Lyczko, Krzysztof'
'Breza, Martin'
'Mieczkowski, Adam'

_publ_section_title
;
 Recurrent Supramolecular Patterns in a Series of Salts of Heterocyclic
 Polyamines and Heterocyclic Dicarboxylic Acids: Synthesis, Single-Crystal
 X-ray Structure, Hirshfeld Surface Analysis, Energy Framework, and
 Quantum Chemical Calculations
;
_journal_issue 8
_journal_name_full Crystals
_journal_page_first 733
_journal_paper_doi 10.3390/cryst14080733
_journal_volume 14
_journal_year 2024
_chemical_formula_moiety 'C6 H3 N2 O4, C4 H7 N4, H2 O'
_chemical_formula_sum 'C10 H12 N6 O5'
_chemical_formula_weight 296.26
_chemical_name_systematic ' 2,4-diaminopyrimidin-1-ium  3-carboxypyrazine-2-carboxylate monohydrate'
_space_group_crystal_system monoclinic
_space_group_IT_number 14
_space_group_name_Hall '-P 2yn'
_space_group_name_H-M_alt 'P 1 21/n 1'
_atom_sites_solution_hydrogens mixed
_atom_sites_solution_primary direct
_audit_creation_date 2024-06-12
_audit_creation_method
;
Olex2 1.5
(compiled 2024.02.16 svn.r378c4104 for OlexSys, GUI svn.r6928)
;
_cell_angle_alpha 90
_cell_angle_beta 92.4078(8)
_cell_angle_gamma 90
_cell_formula_units_Z 4
_cell_length_a 6.54619(5)
_cell_length_b 12.52881(9)
_cell_length_c 15.12082(15)
_cell_measurement_reflns_used 22894
_cell_measurement_temperature 100.0(1)
_cell_measurement_theta_max 69.6720
_cell_measurement_theta_min 4.5550
_cell_volume 1239.054(18)
_computing_cell_refinement 'CrysAlisPro 1.171.40.84a (Rigaku OD, 2020)'
_computing_data_collection 'CrysAlisPro 1.171.40.84a (Rigaku OD, 2020)'
_computing_data_reduction 'CrysAlisPro 1.171.40.84a (Rigaku OD, 2020)'
_computing_molecular_graphics 'Olex2 1.5 (Dolomanov et al., 2009)'
_computing_publication_material 'Olex2 1.5 (Dolomanov et al., 2009)'
_computing_structure_refinement 'SHELXL 2017/1 (Sheldrick, 2015)'
_computing_structure_solution 'SHELXS  (Sheldrick, 2008)'
_diffrn_ambient_environment N~2~
_diffrn_ambient_temperature 100.0(1)
_diffrn_detector 'CCD plate'
_diffrn_detector_area_resol_mean 16.0131
_diffrn_detector_type Eos
_diffrn_measured_fraction_theta_full 1.000
_diffrn_measured_fraction_theta_max 0.996
_diffrn_measurement_details
;
List of Runs (angles in degrees, time in seconds):

  # Type    Start    End  Width  t~exp~   \w     \q     \k     \f   Frames
--------------------------------------------------------------------------
  1  \w    -32.00  42.00   1.00    1.00    --    0.00  77.00-150.00   74
  2  \w    -21.00  32.00   1.00    1.00    --    0.00 -77.00   0.00   53
  3  \w    -22.00  69.00   1.00    1.00    --    0.00  57.00 -30.00   91
  4  \w    -21.00  32.00   1.00    1.00    --    0.00 -77.00-120.00   53
  5  \w     30.00 122.00   1.00    1.75    --   54.00  62.00 -48.31   92
  6  \w     25.00 124.00   1.00    1.75    --   54.00  72.00  74.76   99
  7  \w     26.00 124.00   1.00    1.75    --   54.00  70.00 179.45   98
  8  \w     32.00 123.00   1.00    1.75    --   54.00  57.00-180.00   91
  9  \w     32.00 123.00   1.00    1.75    --   54.00  57.00 -60.00   91
 10  \w      6.00  98.00   1.00    1.75    --   54.00 -99.00 120.00   92
 11  \w     25.00 124.00   1.00    1.75    --   54.00  72.00 116.94   99
 12  \w     32.00 123.00   1.00    1.75    --   54.00  57.00 -90.00   91
 13  \w    -19.00  81.00   1.00    1.75    --   54.00 -37.00 120.00  100
 14  \w     32.00 123.00   1.00    1.75    --   54.00  57.00-120.00   91
 15  \w     26.00 124.00   1.00    1.75    --   54.00  70.00 -26.63   98
 16  \w    -17.00  86.00   1.00    1.75    --   54.00 -77.00 -60.00  103
 17  \w     32.00 123.00   1.00    1.75    --   54.00  57.00  30.00   91
 18  \w    -19.00  81.00   1.00    1.75    --   54.00 -37.00 -30.00  100
 19  \w     26.00 124.00   1.00    1.75    --   54.00  70.00  36.40   98
 20  \w    -17.00  86.00   1.00    1.75    --   54.00 -77.00 -90.00  103
 21  \w     35.00 109.00   1.00    2.50    --  108.00-111.00 -60.00   74
 22  \w     80.00 178.00   1.00    2.50    --  108.00  71.00  10.79   98
 23  \w     85.00 178.00   1.00    2.50    --  108.00  50.00   0.00   93
 24  \w     84.00 175.00   1.00    2.50    --  108.00  63.00-180.00   91
 25  \w     86.00 177.00   1.00    2.50    --  108.00  59.00 -77.96   91
 26  \w     35.00 106.00   1.00    2.50    --  108.00 -91.00 150.00   71
 27  \w     85.00 178.00   1.00    2.50    --  108.00  50.00-120.00   93
 28  \w     83.00 176.00   1.00    2.50    --  108.00  65.00-145.59   93
 29  \w     84.00 175.00   1.00    2.50    --  108.00  63.00  90.00   91
 30  \w     84.00 175.00   1.00    2.50    --  108.00  63.00 -90.00   91
 31  \w     81.00 178.00   1.00    2.50    --  108.00  69.00-115.45   97
 32  \w     35.00 135.00   1.00    2.50    --  108.00 -37.00 -90.00  100
 33  \w     85.00 178.00   1.00    2.50    --  108.00  50.00-180.00   93
 34  \w     85.00 178.00   1.00    2.50    --  108.00  50.00  90.00   93
 35  \w     84.00 175.00   1.00    2.50    --  108.00  63.00   0.00   91
 36  \w     85.00 178.00   1.00    2.50    --  108.00  50.00 -30.00   93
 37  \w     84.00 175.00   1.00    2.50    --  108.00  63.00-120.00   91
 38  \w     84.00 175.00   1.00    2.50    --  108.00  63.00 -30.00   91
 39  \w     85.00 178.00   1.00    2.50    --  108.00  50.00-150.00   93
 40  \w     41.00 132.00   1.00    2.50    --  108.00 -63.00-180.00   91
 41  \w     77.00 178.00   1.00    2.50    --  108.00  33.00 -59.45  101
 42  \w     84.00 175.00   1.00    2.50    --  108.00  63.00  60.00   91
 43  \w     85.00 178.00   1.00    2.50    --  108.00  50.00 120.00   93
 44  \w     35.00 109.00   1.00    2.50    --  108.00-111.00  60.00   74
 45  \w     35.00 109.00   1.00    2.50    --  108.00-111.00-150.00   74
 46  \w     84.00 175.00   1.00    2.50    --  108.00  63.00  30.00   91
 47  \w     84.00 175.00   1.00    2.50    --  108.00  63.00 150.00   91
 48  \w     84.00 178.00   1.00    2.50    --  108.00  46.00 149.00   94
 49  \w     84.00 175.00   1.00    2.50    --  108.00  63.00-150.00   91
 50  \w     35.00 106.00   1.00    2.50    --  108.00 -91.00 -30.00   71
 51  \w     35.00 106.00   1.00    2.50    --  108.00 -91.00  90.00   71
 52  \w     85.00 178.00   1.00    2.50    --  108.00  50.00  60.00   93
 53  \w     84.00 175.00   1.00    2.50    --  108.00  63.00 -60.00   91
 54  \w     85.00 178.00   1.00    2.50    --  108.00  50.00 -60.00   93
 55  \w     81.00 178.00   1.00    2.50    --  108.00  37.00-180.00   97
 56  \w     84.00 175.00   1.00    2.50    --  108.00  63.00 120.00   91
 57  \w    -74.00  74.00   1.00    1.00    --    0.00   0.00-180.00  148
 58  \w    -73.00  27.00   1.00    1.00    --    0.00 -37.00 150.00  100
 59  \w    -74.00  74.00   1.00    1.00    --    0.00   0.00-120.00  148
 60  \w    -74.00  74.00   1.00    1.00    --    0.00   0.00-150.00  148
 61  \w    -20.00 128.00   1.00    1.75    --   54.00   0.00 -90.00  148
 62  \w     28.00 123.00   1.00    1.75    --   54.00  66.00 116.97   95
 63  \w     32.00 124.00   1.00    1.75    --   54.00  54.00 -89.77   92
 64  \w    -20.00 128.00   1.00    1.75    --   54.00   0.00-150.00  148
 65  \w     32.00 123.00   1.00    1.75    --   54.00  57.00 -30.00   91
 66  \w    -20.00 128.00   1.00    1.75    --   54.00   0.00-120.00  148
 67  \w    -20.00 128.00   1.00    1.75    --   54.00   0.00-180.00  148
 68  \w    -20.00 128.00   1.00    1.75    --   54.00   0.00 -60.00  148
 69  \w    -20.00 128.00   1.00    1.75    --   54.00   0.00 -30.00  148
 70  \w    -20.00 128.00   1.00    1.75    --   54.00   0.00   0.00  148
 71  \w    -20.00 128.00   1.00    1.75    --   54.00   0.00  60.00  148
 72  \w    -20.00 128.00   1.00    1.75    --   54.00   0.00  30.00  148
 73  \w    -20.00 128.00   1.00    1.75    --   54.00   0.00  90.00  148
 74  \w    -20.00 128.00   1.00    1.75    --   54.00   0.00 120.00  148
 75  \w    -20.00 128.00   1.00    1.75    --   54.00   0.00 150.00  148
 76  \w    -20.00 112.00   1.00    1.75    --   54.00   0.00-180.00  132
 77  \w     27.00 112.00   1.00    1.75    --   54.00-125.00-120.00   85
;
_diffrn_measurement_device 'four-circle diffractometer'
_diffrn_measurement_device_type 'SuperNova, Dual, Cu at home/near, Eos'
_diffrn_measurement_method '\w scans'
_diffrn_orient_matrix_type 'CrysAlisPro convention (1999,Acta A55,543-557)'
_diffrn_orient_matrix_UB_11 -0.2078514000
_diffrn_orient_matrix_UB_12 0.0562211000
_diffrn_orient_matrix_UB_13 -0.0150766000
_diffrn_orient_matrix_UB_21 -0.0786710000
_diffrn_orient_matrix_UB_22 -0.0952871000
_diffrn_orient_matrix_UB_23 -0.0561354000
_diffrn_orient_matrix_UB_31 -0.0780383000
_diffrn_orient_matrix_UB_32 -0.0536677000
_diffrn_orient_matrix_UB_33 0.0837825000
_diffrn_radiation_monochromator mirror
_diffrn_radiation_probe x-ray
_diffrn_radiation_type 'Cu K\a'
_diffrn_radiation_wavelength 1.54184
_diffrn_reflns_av_R_equivalents 0.0281
_diffrn_reflns_av_unetI/netI 0.0101
_diffrn_reflns_Laue_measured_fraction_full 1.000
_diffrn_reflns_Laue_measured_fraction_max 0.996
_diffrn_reflns_limit_h_max 7
_diffrn_reflns_limit_h_min -7
_diffrn_reflns_limit_k_max 15
_diffrn_reflns_limit_k_min -15
_diffrn_reflns_limit_l_max 18
_diffrn_reflns_limit_l_min -17
_diffrn_reflns_number 38635
_diffrn_reflns_point_group_measured_fraction_full 1.000
_diffrn_reflns_point_group_measured_fraction_max 0.996
_diffrn_reflns_theta_full 67.684
_diffrn_reflns_theta_max 69.591
_diffrn_reflns_theta_min 4.585
_diffrn_source 'micro-focus sealed X-ray tube'
_diffrn_source_type 'SuperNova (Cu) X-ray Source'
_exptl_absorpt_coefficient_mu 1.119
_exptl_absorpt_correction_T_max 1.00000
_exptl_absorpt_correction_T_min 0.72297
_exptl_absorpt_correction_type multi-scan
_exptl_absorpt_process_details
;
CrysAlisPro 1.171.40.84a (Rigaku Oxford Diffraction, 2020)
Empirical absorption correction using spherical harmonics,
implemented in SCALE3 ABSPACK scaling algorithm.
;
_exptl_crystal_colour colourless
_exptl_crystal_colour_primary colourless
_exptl_crystal_density_diffrn 1.588
_exptl_crystal_description block
_exptl_crystal_F_000 616
_exptl_crystal_size_max 0.18
_exptl_crystal_size_mid 0.14
_exptl_crystal_size_min 0.04
_refine_diff_density_max 0.248
_refine_diff_density_min -0.231
_refine_diff_density_rms 0.042
_refine_ls_extinction_coef 0.0017(3)
_refine_ls_extinction_expression Fc^*^=kFc[1+0.001xFc^2^\l^3^/sin(2\q)]^-1/4^
_refine_ls_extinction_method 'SHELXL-2017/1 (Sheldrick 2017)'
_refine_ls_goodness_of_fit_ref 1.101
_refine_ls_hydrogen_treatment mixed
_refine_ls_matrix_type full
_refine_ls_number_parameters 215
_refine_ls_number_reflns 2315
_refine_ls_number_restraints 1
_refine_ls_restrained_S_all 1.102
_refine_ls_R_factor_all 0.0311
_refine_ls_R_factor_gt 0.0295
_refine_ls_shift/su_max 0.000
_refine_ls_shift/su_mean 0.000
_refine_ls_structure_factor_coef Fsqd
_refine_ls_weighting_details 'w=1/[\s^2^(Fo^2^)+(0.0330P)^2^+0.7476P] where P=(Fo^2^+2Fc^2^)/3'
_refine_ls_weighting_scheme calc
_refine_ls_wR_factor_gt 0.0761
_refine_ls_wR_factor_ref 0.0773
_reflns_Friedel_coverage 0.000
_reflns_number_gt 2182
_reflns_number_total 2315
_reflns_threshold_expression 'I > 2\s(I)'
_cod_data_source_file structures_1-7.cif
_cod_data_source_block k7a2
_cod_database_code 1572510
_shelx_shelxl_version_number 2017/1
_chemical_oxdiff_formula 'C10 H10 N6 O4'
_chemical_oxdiff_usercomment 'colourless block, Cu, 100K, 0.20x0.14x0.07'
_shelx_space_group_comment
;
The symmetry employed for this shelxl refinement is uniquely defined
by the following loop, which should always be used as a source of
symmetry information in preference to the above space-group names.
They are only intended as comments.
;
_olex2_refinement_description
;
1. Fixed Uiso
 At 1.2 times of:
  All C(H) groups, All O(H,H,H,H,H) groups
 At 1.5 times of:
  All O(H,H,H) groups
2. Restrained distances
 O4-H4
 0.9 with sigma of 0.02
3.a Aromatic/amide H refined with riding coordinates:
 C3(H3), C9(H9), C4(H4A), C10(H10)
;
_olex2_date_sample_data_collection 2021-02-14
_olex2_submission_special_instructions 'No special instructions were received'
_oxdiff_exptl_absorpt_empirical_details
;
Empirical correction (ABSPACK) includes:
- Absorption correction using spherical harmonics
- Frame scaling
;
_oxdiff_exptl_absorpt_empirical_full_max 1.308
_oxdiff_exptl_absorpt_empirical_full_min 0.769

loop_
_space_group_symop_operation_xyz
'x, y, z'
'-x+1/2, y+1/2, -z+1/2'
'-x, -y, -z'
'x-1/2, -y-1/2, z-1/2'

loop_
_atom_site_label
_atom_site_type_symbol
_atom_site_fract_x
_atom_site_fract_y
_atom_site_fract_z
_atom_site_U_iso_or_equiv
_atom_site_adp_type
_atom_site_occupancy
_atom_site_site_symmetry_order
_atom_site_calc_flag
_atom_site_refinement_flags_posn
_atom_site_refinement_flags_adp
_atom_site_refinement_flags_occupancy
_atom_site_disorder_assembly
_atom_site_disorder_group
O1 O 0.13234(13) 0.49614(7) 0.28448(6) 0.0155(2) Uani 1 1 d . . . . .
O3 O 0.28743(15) 0.73216(7) 0.25550(6) 0.0188(2) Uani 1 1 d . . . . .
O2 O 0.47317(13) 0.50950(7) 0.30057(6) 0.0167(2) Uani 1 1 d . . . . .
O4 O 0.32443(14) 0.87418(7) 0.34544(6) 0.0151(2) Uani 1 1 d D . . . .
N1 N 0.23883(16) 0.53496(9) 0.47703(7) 0.0139(2) Uani 1 1 d . . . . .
N2 N 0.24963(16) 0.75786(9) 0.48725(7) 0.0134(2) Uani 1 1 d . . . . .
N6 N 0.82021(18) 0.83799(9) 0.29222(7) 0.0156(2) Uani 1 1 d . . . . .
N4 N 0.78006(16) 0.95408(9) 0.40871(7) 0.0138(2) Uani 1 1 d . . . . .
C5 C 0.29660(19) 0.53072(10) 0.32179(8) 0.0125(3) Uani 1 1 d . . . . .
C1 C 0.26890(18) 0.59540(10) 0.40525(8) 0.0118(3) Uani 1 1 d . . . . .
N3 N 0.76799(16) 0.76754(8) 0.42993(7) 0.0131(2) Uani 1 1 d . . . . .
C8 C 0.78963(18) 0.85213(10) 0.37810(9) 0.0126(3) Uani 1 1 d . . . . .
C2 C 0.27253(18) 0.70642(10) 0.41044(8) 0.0119(3) Uani 1 1 d . . . . .
C6 C 0.29662(19) 0.77282(10) 0.32895(8) 0.0125(3) Uani 1 1 d . . . . .
N5 N 0.72957(17) 0.70042(9) 0.56890(8) 0.0156(3) Uani 1 1 d . . . . .
C3 C 0.21955(19) 0.69731(11) 0.55792(8) 0.0147(3) Uani 1 1 d . . . . .
H3 H 0.202217 0.730816 0.613464 0.018 Uiso 1 1 calc R U . . .
C9 C 0.75402(18) 0.97287(10) 0.49651(9) 0.0149(3) Uani 1 1 d . . . . .
H9 H 0.746114 1.044079 0.517690 0.018 Uiso 1 1 calc R U . . .
C4 C 0.21276(19) 0.58656(11) 0.55286(8) 0.0149(3) Uani 1 1 d . . . . .
H4A H 0.188909 0.546584 0.604805 0.018 Uiso 1 1 calc R U . . .
C7 C 0.74512(18) 0.78511(10) 0.51691(9) 0.0130(3) Uani 1 1 d . . . . .
C10 C 0.7395(2) 0.89036(10) 0.55307(9) 0.0155(3) Uani 1 1 d . . . . .
H10 H 0.726143 0.901751 0.614671 0.019 Uiso 1 1 calc R U . . .
O5 O 0.20837(16) 0.38507(7) 0.77316(6) 0.0169(2) Uani 1 1 d . . . . .
H5A H 0.740(2) 0.6345(14) 0.5459(11) 0.020 Uiso 1 1 d . U . . .
H6A H 0.874(3) 0.8899(14) 0.2636(11) 0.020 Uiso 1 1 d . U . . .
H5B H 0.734(2) 0.7109(13) 0.6265(12) 0.020 Uiso 1 1 d . U . . .
H6B H 0.827(2) 0.7704(14) 0.2727(11) 0.020 Uiso 1 1 d . U . . .
H4B H 0.775(2) 1.0081(14) 0.3709(12) 0.020 Uiso 1 1 d . U . . .
H4 H 0.334(3) 0.9159(13) 0.2936(10) 0.025 Uiso 1 1 d D U . . .
H5C H 0.308(3) 0.4044(14) 0.7384(12) 0.025 Uiso 1 1 d . U . . .
H5D H 0.102(3) 0.4155(14) 0.7483(12) 0.025 Uiso 1 1 d . U . . .

loop_
_atom_site_aniso_label
_atom_site_aniso_U_11
_atom_site_aniso_U_22
_atom_site_aniso_U_33
_atom_site_aniso_U_23
_atom_site_aniso_U_13
_atom_site_aniso_U_12
O1 0.0167(5) 0.0141(5) 0.0159(5) -0.0035(3) 0.0016(4) -0.0010(3)
O3 0.0312(6) 0.0138(5) 0.0115(5) -0.0006(4) 0.0034(4) -0.0010(4)
O2 0.0159(5) 0.0152(5) 0.0195(5) -0.0029(4) 0.0054(4) 0.0015(4)
O4 0.0221(5) 0.0099(4) 0.0134(5) 0.0002(3) 0.0018(4) -0.0012(4)
N1 0.0140(5) 0.0138(5) 0.0140(5) 0.0013(4) 0.0021(4) -0.0005(4)
N2 0.0131(5) 0.0142(5) 0.0129(5) -0.0015(4) 0.0010(4) 0.0001(4)
N6 0.0216(6) 0.0115(6) 0.0139(6) 0.0001(4) 0.0048(4) -0.0022(4)
N4 0.0162(5) 0.0106(5) 0.0147(6) 0.0013(4) 0.0020(4) -0.0005(4)
C5 0.0173(6) 0.0071(6) 0.0135(6) 0.0032(5) 0.0036(5) 0.0005(5)
C1 0.0089(6) 0.0131(6) 0.0134(6) 0.0004(5) 0.0013(5) -0.0003(5)
N3 0.0137(5) 0.0120(5) 0.0138(5) -0.0002(4) 0.0019(4) -0.0001(4)
C8 0.0094(6) 0.0128(6) 0.0158(6) -0.0004(5) 0.0007(5) -0.0002(5)
C2 0.0099(6) 0.0129(6) 0.0130(6) -0.0007(5) 0.0012(5) 0.0004(5)
C6 0.0117(6) 0.0117(6) 0.0143(6) -0.0002(5) 0.0013(5) 0.0009(5)
N5 0.0218(6) 0.0124(6) 0.0127(6) 0.0004(4) 0.0028(4) 0.0006(4)
C3 0.0153(6) 0.0181(7) 0.0110(6) -0.0014(5) 0.0017(5) 0.0002(5)
C9 0.0135(6) 0.0133(6) 0.0178(7) -0.0033(5) 0.0014(5) -0.0004(5)
C4 0.0150(6) 0.0175(7) 0.0123(6) 0.0020(5) 0.0019(5) -0.0006(5)
C7 0.0089(6) 0.0152(6) 0.0150(6) 0.0001(5) 0.0016(5) 0.0002(5)
C10 0.0164(6) 0.0163(6) 0.0138(6) -0.0025(5) 0.0023(5) 0.0001(5)
O5 0.0172(5) 0.0166(5) 0.0173(5) 0.0003(4) 0.0039(4) 0.0006(4)

loop_
_atom_type_symbol
_atom_type_description
_atom_type_scat_dispersion_real
_atom_type_scat_dispersion_imag
_atom_type_scat_source
C C 0.0181 0.0091 'International Tables Vol C Tables 4.2.6.8 and 6.1.1.4'
H H 0.0000 0.0000 'International Tables Vol C Tables 4.2.6.8 and 6.1.1.4'
N N 0.0311 0.0180 'International Tables Vol C Tables 4.2.6.8 and 6.1.1.4'
O O 0.0492 0.0322 'International Tables Vol C Tables 4.2.6.8 and 6.1.1.4'

loop_
_geom_angle_atom_site_label_1
_geom_angle_atom_site_label_2
_geom_angle_atom_site_label_3
_geom_angle
_geom_angle_site_symmetry_1
_geom_angle_site_symmetry_3
_geom_angle_publ_flag
C6 O4 H4 113.1(11) . . ?
C4 N1 C1 116.70(11) . . ?
C3 N2 C2 116.51(11) . . ?
C8 N6 H6A 117.9(11) . . ?
C8 N6 H6B 117.1(11) . . ?
H6A N6 H6B 121.3(15) . . ?
C8 N4 C9 120.11(11) . . ?
C8 N4 H4B 119.9(11) . . ?
C9 N4 H4B 119.5(11) . . ?
O1 C5 C1 115.05(11) . . ?
O2 C5 O1 126.35(12) . . ?
O2 C5 C1 118.33(11) . . ?
N1 C1 C5 113.41(11) . . ?
N1 C1 C2 121.29(12) . . ?
C2 C1 C5 125.30(11) . . ?
C8 N3 C7 117.65(11) . . ?
N6 C8 N4 117.82(12) . . ?
N3 C8 N6 119.49(12) . . ?
N3 C8 N4 122.69(12) . . ?
N2 C2 C1 121.73(12) . . ?
N2 C2 C6 117.63(11) . . ?
C1 C2 C6 120.62(11) . . ?
O3 C6 O4 125.50(12) . . ?
O3 C6 C2 120.85(11) . . ?
O4 C6 C2 113.65(11) . . ?
C7 N5 H5A 119.8(11) . . ?
C7 N5 H5B 117.8(11) . . ?
H5A N5 H5B 121.3(15) . . ?
N2 C3 H3 119.0 . . ?
N2 C3 C4 121.99(12) . . ?
C4 C3 H3 119.0 . . ?
N4 C9 H9 120.0 . . ?
C10 C9 N4 119.97(12) . . ?
C10 C9 H9 120.0 . . ?
N1 C4 C3 121.75(12) . . ?
N1 C4 H4A 119.1 . . ?
C3 C4 H4A 119.1 . . ?
N3 C7 C10 121.99(12) . . ?
N5 C7 N3 117.51(12) . . ?
N5 C7 C10 120.49(12) . . ?
C9 C10 C7 117.49(12) . . ?
C9 C10 H10 121.3 . . ?
C7 C10 H10 121.3 . . ?
H5C O5 H5D 102.7(16) . . ?

loop_
_geom_bond_atom_site_label_1
_geom_bond_atom_site_label_2
_geom_bond_distance
_geom_bond_site_symmetry_2
_geom_bond_publ_flag
O1 C5 1.2694(16) . ?
O3 C6 1.2210(16) . ?
O2 C5 1.2413(16) . ?
O4 C6 1.3054(15) . ?
O4 H4 0.947(14) . ?
N1 C1 1.3447(16) . ?
N1 C4 1.3336(17) . ?
N2 C2 1.3421(16) . ?
N2 C3 1.3318(17) . ?
N6 C8 1.3339(17) . ?
N6 H6A 0.863(18) . ?
N6 H6B 0.899(18) . ?
N4 C8 1.3610(16) . ?
N4 C9 1.3661(17) . ?
N4 H4B 0.886(18) . ?
C5 C1 1.5169(17) . ?
C1 C2 1.3933(17) . ?
N3 C8 1.3293(17) . ?
N3 C7 1.3479(17) . ?
C2 C6 1.5006(17) . ?
N5 C7 1.3270(17) . ?
N5 H5A 0.900(17) . ?
N5 H5B 0.880(18) . ?
C3 H3 0.9500 . ?
C3 C4 1.3903(19) . ?
C9 H9 0.9500 . ?
C9 C10 1.3476(19) . ?
C4 H4A 0.9500 . ?
C7 C10 1.4286(18) . ?
C10 H10 0.9500 . ?
O5 H5C 0.890(19) . ?
O5 H5D 0.863(19) . ?

loop_
_geom_hbond_atom_site_label_D
_geom_hbond_atom_site_label_H
_geom_hbond_atom_site_label_A
_geom_hbond_distance_DH
_geom_hbond_distance_HA
_geom_hbond_distance_DA
_geom_hbond_angle_DHA
_geom_hbond_site_symmetry_A
_geom_hbond_publ_flag
C9 H9 O4 0.95 2.37 3.1226(16) 135.6 3_676 yes
C9 H9 N2 0.95 2.48 3.3826(17) 158.1 3_676 yes
N5 H5A N1 0.900(17) 2.157(18) 3.0387(16) 166.5(15) 3_666 yes
N6 H6A O2 0.863(18) 2.068(18) 2.9284(15) 174.8(16) 2_655 yes
N5 H5B O3 0.880(18) 2.093(18) 2.9544(15) 166.1(15) 4_676 yes
N6 H6B O5 0.899(18) 2.077(18) 2.9677(15) 170.8(15) 3_666 yes
N4 H4B O5 0.886(18) 2.027(18) 2.8985(15) 167.4(15) 4_675 yes
O4 H4 O1 0.947(14) 1.572(14) 2.5142(12) 172.3(17) 2 yes
O5 H5C O2 0.890(19) 1.905(19) 2.7439(13) 156.5(16) 3_666 yes
O5 H5D O1 0.863(19) 1.94(2) 2.7903(13) 167.3(17) 3_566 yes

loop_
_geom_torsion_atom_site_label_1
_geom_torsion_atom_site_label_2
_geom_torsion_atom_site_label_3
_geom_torsion_atom_site_label_4
_geom_torsion
_geom_torsion_site_symmetry_1
_geom_torsion_site_symmetry_2
_geom_torsion_site_symmetry_3
_geom_torsion_site_symmetry_4
_geom_torsion_publ_flag
O1 C5 C1 N1 79.49(14) . . . . ?
O1 C5 C1 C2 -100.39(14) . . . . ?
O2 C5 C1 N1 -94.89(14) . . . . ?
O2 C5 C1 C2 85.23(16) . . . . ?
N1 C1 C2 N2 1.10(19) . . . . ?
N1 C1 C2 C6 -177.17(11) . . . . ?
N2 C2 C6 O3 -168.97(11) . . . . ?
N2 C2 C6 O4 10.22(16) . . . . ?
N2 C3 C4 N1 0.9(2) . . . . ?
N4 C9 C10 C7 -2.20(18) . . . . ?
C5 C1 C2 N2 -179.04(11) . . . . ?
C5 C1 C2 C6 2.69(19) . . . . ?
C1 N1 C4 C3 -1.01(18) . . . . ?
C1 C2 C6 O3 9.37(18) . . . . ?
C1 C2 C6 O4 -171.43(11) . . . . ?
N3 C7 C10 C9 1.29(18) . . . . ?
C8 N4 C9 C10 0.57(18) . . . . ?
C8 N3 C7 N5 -178.07(11) . . . . ?
C8 N3 C7 C10 1.32(18) . . . . ?
C2 N2 C3 C4 0.20(18) . . . . ?
N5 C7 C10 C9 -179.34(12) . . . . ?
C3 N2 C2 C1 -1.18(17) . . . . ?
C3 N2 C2 C6 177.15(11) . . . . ?
C9 N4 C8 N6 -178.39(11) . . . . ?
C9 N4 C8 N3 2.24(18) . . . . ?
C4 N1 C1 C5 -179.84(10) . . . . ?
C4 N1 C1 C2 0.04(17) . . . . ?
C7 N3 C8 N6 177.54(11) . . . . ?
C7 N3 C8 N4 -3.10(18) . . . . ?
